data_1554301
loop_
_publ_author_name
'Zhang, Heyi'
'Lu, Zhan'

_publ_section_title
;
 Nickel-catalyzed enantioselective sequential Nazarov
 cyclization/decarboxylation
;
_journal_issue 11
_journal_name_full 'Organic Chemistry Frontiers'
_journal_page_first 1763
_journal_paper_doi 10.1039/C8QO00279G
_journal_volume 5
_journal_year 2018
_chemical_absolute_configuration rmad
_chemical_formula_moiety 'C26 H39 Cl Fe N3 O7, Cl O4, H2 O'
_chemical_formula_sum 'C26 H41 Cl2 Fe N3 O12'
_chemical_formula_weight 714.37
_chemical_name_systematic zhy8105
_space_group_crystal_system orthorhombic
_space_group_IT_number 19
_space_group_name_Hall 'P 2ac 2ab'
_space_group_name_H-M_alt 'P 21 21 21'
_atom_sites_solution_hydrogens mixed
_audit_block_doi 10.5517/ccdc.csd.cc1pd9yb
_audit_creation_date 2017-07-07
_audit_creation_method
;
Olex2 1.2
(compiled 2017.03.28 svn.r3405 for OlexSys, GUI svn.r5337)
;
_audit_update_record
;
2017-07-08 deposited with the CCDC.
2018-03-28 downloaded from the CCDC.
;
_cell_angle_alpha 90
_cell_angle_beta 90
_cell_angle_gamma 90
_cell_formula_units_Z 4
_cell_length_a 10.3081(3)
_cell_length_b 11.9800(2)
_cell_length_c 26.1548(5)
_cell_measurement_reflns_used 6800
_cell_measurement_temperature 100.01(10)
_cell_measurement_theta_max 67.9420
_cell_measurement_theta_min 3.3250
_cell_volume 3229.88(12)
_computing_cell_refinement 'CrysAlisPro 1.171.39.29d (Rigaku OD, 2017)'
_computing_data_collection 'CrysAlisPro 1.171.39.29d (Rigaku OD, 2017)'
_computing_data_reduction 'CrysAlisPro 1.171.39.29d (Rigaku OD, 2017)'
_computing_molecular_graphics 'Olex2 (Dolomanov et al., 2009)'
_computing_publication_material 'Olex2 (Dolomanov et al., 2009)'
_computing_structure_refinement 'ShelXL (Sheldrick, 2015)'
_computing_structure_solution 'ShelXT (Sheldrick, 2015)'
_diffrn_ambient_environment N~2~
_diffrn_ambient_temperature 100.01(10)
_diffrn_detector Hypix-6000HE
_diffrn_measured_fraction_theta_full 1.000
_diffrn_measured_fraction_theta_max 0.999
_diffrn_measurement_details
;
List of Runs (angles in degrees, time in seconds):

  # Type    Start    End  Width  t~exp~   \w     \q     \k     \f   Frames
#--------------------------------------------------------------------------
  1  \w    -83.00 -57.00   0.50    0.50    --  -47.40 -31.00  35.00   52
  2  \w      8.00  40.00   0.50    0.50    --  -47.40  31.00-164.00   64
  3  \w    -45.00 -20.00   0.50    0.50    --  -47.40  31.00-164.00   50
  4  \w    -81.00 -56.00   0.50    1.00    -- -105.60  31.00-164.00   50
  5  \w   -156.00-130.00   0.50    1.00    -- -105.60 -31.00  35.00   52
  6  \w    -49.00 -22.00   0.50    0.50    --    5.00 -31.00  35.00   54
  7  \w     43.00  94.00   0.50    0.50    --    5.00  57.00 -90.00  102
  8  \w    -77.00  41.00   0.50    0.50    --  -47.40  57.00 -90.00  236
  9  \w    -90.00 -65.00   0.50    1.00    -- -105.60  57.00-150.00   50
 10  \w    -53.00 -16.00   0.50    1.00    -- -105.60  57.00 -60.00   74
 11  \w   -137.00 -16.00   0.50    1.00    -- -105.60  57.00-180.00  242
 12  \w    -58.00 -17.00   0.50    1.00    -- -105.60  57.00-150.00   82
 13  \w   -126.00 -24.00   0.50    1.00    -- -105.60  75.00 -60.00  204
 14  \w   -132.00-107.00   0.50    1.00    -- -105.60  57.00-150.00   50
;
_diffrn_measurement_device 'four-circle diffractometer'
_diffrn_measurement_device_type 'XtaLAB AFC12 (RINC): Kappa single'
_diffrn_measurement_method '\w scans'
_diffrn_orient_matrix_type 'CrysAlisPro convention (1999,Acta A55,543-557)'
_diffrn_orient_matrix_UB_11 -0.0268020000
_diffrn_orient_matrix_UB_12 -0.0152240000
_diffrn_orient_matrix_UB_13 -0.0575447000
_diffrn_orient_matrix_UB_21 0.0538056000
_diffrn_orient_matrix_UB_22 -0.1197697000
_diffrn_orient_matrix_UB_23 0.0028021000
_diffrn_orient_matrix_UB_31 -0.1367500000
_diffrn_orient_matrix_UB_32 -0.0442218000
_diffrn_orient_matrix_UB_33 0.0124303000
_diffrn_radiation_monochromator graphite
_diffrn_radiation_probe x-ray
_diffrn_radiation_type CuK\a
_diffrn_radiation_wavelength 1.54184
_diffrn_reflns_av_R_equivalents 0.0497
_diffrn_reflns_av_unetI/netI 0.0609
_diffrn_reflns_Laue_measured_fraction_full 1.000
_diffrn_reflns_Laue_measured_fraction_max 0.999
_diffrn_reflns_limit_h_max 6
_diffrn_reflns_limit_h_min -12
_diffrn_reflns_limit_k_max 12
_diffrn_reflns_limit_k_min -14
_diffrn_reflns_limit_l_max 31
_diffrn_reflns_limit_l_min -23
_diffrn_reflns_number 13721
_diffrn_reflns_point_group_measured_fraction_full 0.964
_diffrn_reflns_point_group_measured_fraction_max 0.961
_diffrn_reflns_theta_full 67.684
_diffrn_reflns_theta_max 68.237
_diffrn_reflns_theta_min 3.380
_diffrn_source 'Rotating Anode X-ray tube'
_diffrn_source_type 'MM007(Cu) X-ray Source'
_exptl_absorpt_coefficient_mu 5.822
_exptl_absorpt_correction_T_max 1.00000
_exptl_absorpt_correction_T_min 0.78415
_exptl_absorpt_correction_type multi-scan
_exptl_absorpt_process_details
;
CrysAlisPro 1.171.39.29d (Rigaku Oxford Diffraction, 2017)
Empirical absorption correction using spherical harmonics,
 implemented in SCALE3 ABSPACK scaling algorithm.
;
_exptl_crystal_colour red
_exptl_crystal_colour_primary red
_exptl_crystal_density_diffrn 1.469
_exptl_crystal_description block
_exptl_crystal_F_000 1496
_exptl_crystal_recrystallization_method 'Re-crystallisation from solvent: ether'
_exptl_crystal_size_max 0.09
_exptl_crystal_size_mid 0.08
_exptl_crystal_size_min 0.05
_refine_diff_density_max 0.602
_refine_diff_density_min -0.804
_refine_diff_density_rms 0.072
_refine_ls_abs_structure_details
;
 Flack x determined using 1928 quotients [(I+)-(I-)]/[(I+)+(I-)]
 (Parsons, Flack and Wagner, Acta Cryst. B69 (2013) 249-259).
;
_refine_ls_abs_structure_Flack 0.000(3)
_refine_ls_extinction_method none
_refine_ls_goodness_of_fit_ref 1.066
_refine_ls_hydrogen_treatment constr
_refine_ls_matrix_type full
_refine_ls_number_parameters 410
_refine_ls_number_reflns 5690
_refine_ls_number_restraints 0
_refine_ls_restrained_S_all 1.066
_refine_ls_R_factor_all 0.0535
_refine_ls_R_factor_gt 0.0491
_refine_ls_shift/su_max 0.001
_refine_ls_shift/su_mean 0.000
_refine_ls_structure_factor_coef Fsqd
_refine_ls_weighting_details 'w=1/[\s^2^(Fo^2^)+(0.0701P)^2^+1.9500P] where P=(Fo^2^+2Fc^2^)/3'
_refine_ls_weighting_scheme calc
_refine_ls_wR_factor_gt 0.1266
_refine_ls_wR_factor_ref 0.1292
_reflns_Friedel_coverage 0.702
_reflns_Friedel_fraction_full 0.917
_reflns_Friedel_fraction_max 0.912
_reflns_number_gt 5219
_reflns_number_total 5690
_reflns_threshold_expression 'I > 2\s(I)'
_cod_data_source_file c8qo00279g2.cif
_cod_data_source_block zhy8105_2
_cod_database_code 1554301
_shelx_shelxl_version_number 2016/6
_chemical_oxdiff_formula 'C H O N Cl Fe'
_shelx_space_group_comment
;
The symmetry employed for this shelxl refinement is uniquely defined
by the following loop, which should always be used as a source of
symmetry information in preference to the above space-group names.
They are only intended as comments.
;
_diffrn_oxdiff_ac3_digest_frames
;
01b68c997098c8854c18f6b160c8c7ca6001362646f
;
_reflns_odcompleteness_completeness 99.94
_reflns_odcompleteness_iscentric 1
_reflns_odcompleteness_theta 66.97
_olex2_refinement_description
;
1. Fixed Uiso
 At 1.2 times of:
  All C(H) groups, All C(H,H) groups
 At 1.5 times of:
  All C(H,H,H) groups, All O(H,H) groups
2.a Free rotating group:
 O12(H12A,H12B)
2.b Rotating group:
 O6(H6A,H6B), O7(H7A,H7B)
2.c Ternary CH refined with riding coordinates:
 C14(H14), C16(H16), C19(H19)
2.d Secondary CH2 refined with riding coordinates:
 C15(H15A,H15B)
2.e Aromatic/amide H refined with riding coordinates:
 C2(H2), C3(H3), C4(H4), C9(H9), C10(H10), C11(H11)
2.f Idealised Me refined as rotating group:
 C17(H17A,H17B,H17C), C18(H18A,H18B,H18C), C20(H20A,H20B,H20C), C21(H21A,H21B,
 H21C), C22(H22A,H22B,H22C), C24(H24A,H24B,H24C), C25(H25A,H25B,H25C), C26(H26A,
 H26B,H26C)
;
_olex2_submission_special_instructions 'No special instructions were received'
_oxdiff_exptl_absorpt_empirical_details
;
Empirical correction (ABSPACK) includes:
- Absorption correction using spherical harmonics
- Frame scaling
;
_oxdiff_exptl_absorpt_empirical_full_max 1.491
_oxdiff_exptl_absorpt_empirical_full_min 0.773

loop_
_space_group_symop_operation_xyz
'x, y, z'
'-x+1/2, -y, z+1/2'
'-x, y+1/2, -z+1/2'
'x+1/2, -y+1/2, -z'

loop_
_atom_site_label
_atom_site_type_symbol
_atom_site_fract_x
_atom_site_fract_y
_atom_site_fract_z
_atom_site_U_iso_or_equiv
_atom_site_adp_type
_atom_site_occupancy
_atom_site_site_symmetry_order
_atom_site_calc_flag
_atom_site_refinement_flags_posn
Fe1 Fe 0.84493(8) 0.58168(6) 0.59836(3) 0.0217(2) Uani 1 1 d .
Cl1 Cl 0.70746(15) 0.36531(12) 0.66868(5) 0.0382(3) Uani 1 1 d .
O1 O 1.0155(4) 0.2721(3) 0.56826(14) 0.0299(8) Uani 1 1 d .
O2 O 0.7083(4) 0.4621(3) 0.63436(17) 0.0408(10) Uani 1 1 d .
O3 O 0.5824(6) 0.3167(6) 0.6640(4) 0.105(3) Uani 1 1 d .
O4 O 0.8058(5) 0.2879(4) 0.65364(18) 0.0525(13) Uani 1 1 d .
O5 O 0.7314(9) 0.4022(6) 0.7185(2) 0.115(3) Uani 1 1 d .
O6 O 0.6773(4) 0.6305(4) 0.56378(18) 0.0482(11) Uani 1 1 d .
H6A H 0.674424 0.701677 0.562185 0.072 Uiso 1 1 d GR
H6B H 0.612844 0.606897 0.581115 0.072 Uiso 1 1 d GR
O7 O 0.9387(4) 0.7005(3) 0.55392(14) 0.0348(9) Uani 1 1 d .
H7A H 0.973187 0.749183 0.573373 0.052 Uiso 1 1 d GR
H7B H 0.884105 0.732034 0.534278 0.052 Uiso 1 1 d GR
N1 N 0.8756(4) 0.7019(3) 0.66361(15) 0.0203(8) Uani 1 1 d .
N2 N 1.0034(4) 0.5215(3) 0.64029(14) 0.0202(8) Uani 1 1 d .
N3 N 0.9121(4) 0.4353(3) 0.55527(15) 0.0232(9) Uani 1 1 d .
C1 C 0.8515(5) 0.9061(4) 0.65509(18) 0.0249(10) Uani 1 1 d .
C2 C 0.7702(6) 0.9995(5) 0.6598(2) 0.0325(13) Uani 1 1 d .
H2 H 0.801296 1.068971 0.649612 0.039 Uiso 1 1 calc R
C3 C 0.6468(6) 0.9920(5) 0.6787(2) 0.0330(12) Uani 1 1 d .
H3 H 0.595449 1.055378 0.681882 0.040 Uiso 1 1 calc R
C4 C 0.5992(6) 0.8873(5) 0.69326(19) 0.0314(12) Uani 1 1 d .
H4 H 0.515104 0.881621 0.705916 0.038 Uiso 1 1 calc R
C5 C 0.6740(5) 0.7926(4) 0.68922(18) 0.0256(11) Uani 1 1 d .
C6 C 0.8018(5) 0.8024(4) 0.67028(17) 0.0219(10) Uani 1 1 d .
C7 C 0.9748(5) 0.6824(4) 0.69246(18) 0.0208(10) Uani 1 1 d .
C8 C 1.0484(5) 0.5781(4) 0.68097(17) 0.0195(9) Uani 1 1 d .
C9 C 1.1549(5) 0.5404(4) 0.70764(18) 0.0238(10) Uani 1 1 d .
H9 H 1.187510 0.581160 0.735047 0.029 Uiso 1 1 calc R
C10 C 1.2133(6) 0.4403(4) 0.69300(19) 0.0276(11) Uani 1 1 d .
H10 H 1.285042 0.413392 0.710699 0.033 Uiso 1 1 calc R
C11 C 1.1638(5) 0.3816(4) 0.65211(18) 0.0246(10) Uani 1 1 d .
H11 H 1.200481 0.314100 0.642149 0.030 Uiso 1 1 calc R
C12 C 1.0592(5) 0.4250(4) 0.62637(17) 0.0220(10) Uani 1 1 d .
C13 C 0.9932(5) 0.3780(4) 0.58164(18) 0.0234(10) Uani 1 1 d .
C14 C 0.8678(5) 0.3628(4) 0.51258(19) 0.0273(11) Uani 1 1 d .
H14 H 0.772804 0.364256 0.511216 0.033 Uiso 1 1 calc R
C15 C 0.9120(6) 0.2472(4) 0.5310(2) 0.0334(12) Uani 1 1 d .
H15A H 0.841079 0.207285 0.547158 0.040 Uiso 1 1 calc R
H15B H 0.945023 0.202974 0.502847 0.040 Uiso 1 1 calc R
C16 C 0.9864(6) 0.9225(4) 0.6323(2) 0.0314(12) Uani 1 1 d .
H16 H 1.029505 0.849580 0.631388 0.038 Uiso 1 1 calc R
C17 C 0.9778(7) 0.9664(5) 0.5775(2) 0.0422(15) Uani 1 1 d .
H17A H 0.918515 0.921063 0.558276 0.063 Uiso 1 1 calc GR
H17B H 1.062042 0.963592 0.561924 0.063 Uiso 1 1 calc GR
H17C H 0.947406 1.042157 0.577934 0.063 Uiso 1 1 calc GR
C18 C 1.0698(7) 1.0011(5) 0.6644(3) 0.0430(15) Uani 1 1 d .
H18A H 1.033675 1.074952 0.663253 0.064 Uiso 1 1 calc GR
H18B H 1.156422 1.002480 0.650991 0.064 Uiso 1 1 calc GR
H18C H 1.071599 0.975401 0.699169 0.064 Uiso 1 1 calc GR
C19 C 0.6248(6) 0.6795(4) 0.7076(2) 0.0330(13) Uani 1 1 d .
H19 H 0.672274 0.622067 0.688588 0.040 Uiso 1 1 calc R
C20 C 0.6556(6) 0.6626(4) 0.7646(2) 0.0343(12) Uani 1 1 d .
H20A H 0.745792 0.677634 0.770607 0.051 Uiso 1 1 calc GR
H20B H 0.636478 0.586986 0.774148 0.051 Uiso 1 1 calc GR
H20C H 0.603696 0.712673 0.784703 0.051 Uiso 1 1 calc GR
C21 C 0.4808(7) 0.6607(6) 0.6978(3) 0.0522(17) Uani 1 1 d .
H21A H 0.430875 0.707054 0.720338 0.078 Uiso 1 1 calc GR
H21B H 0.459865 0.583744 0.703848 0.078 Uiso 1 1 calc GR
H21C H 0.460978 0.679430 0.662964 0.078 Uiso 1 1 calc GR
C22 C 1.0206(6) 0.7519(4) 0.7361(2) 0.0290(11) Uani 1 1 d .
H22A H 1.106160 0.779377 0.728961 0.043 Uiso 1 1 calc GR
H22B H 1.022586 0.707325 0.766624 0.043 Uiso 1 1 calc GR
H22C H 0.962561 0.813660 0.740920 0.043 Uiso 1 1 calc GR
C23 C 0.9216(5) 0.3996(4) 0.46053(18) 0.0285(11) Uani 1 1 d .
C24 C 1.0698(6) 0.3823(6) 0.4586(2) 0.0409(14) Uani 1 1 d .
H24A H 1.110098 0.424322 0.485500 0.061 Uiso 1 1 calc GR
H24B H 1.102366 0.407308 0.426149 0.061 Uiso 1 1 calc GR
H24C H 1.089245 0.304491 0.462863 0.061 Uiso 1 1 calc GR
C25 C 0.8572(7) 0.3272(5) 0.4195(2) 0.0408(14) Uani 1 1 d .
H25A H 0.874767 0.249989 0.426386 0.061 Uiso 1 1 calc GR
H25B H 0.891202 0.346725 0.386545 0.061 Uiso 1 1 calc GR
H25C H 0.765179 0.339622 0.419938 0.061 Uiso 1 1 calc GR
C26 C 0.8894(7) 0.5217(5) 0.4506(2) 0.0402(15) Uani 1 1 d .
H26A H 0.798745 0.534120 0.456615 0.060 Uiso 1 1 calc GR
H26B H 0.909707 0.539839 0.415710 0.060 Uiso 1 1 calc GR
H26C H 0.939596 0.568020 0.473044 0.060 Uiso 1 1 calc GR
Cl2 Cl 0.26787(18) 0.65951(17) 0.54993(8) 0.0631(6) Uani 1 1 d .
O8 O 0.3986(4) 0.6975(4) 0.54350(19) 0.0488(12) Uani 1 1 d .
O9 O 0.2037(8) 0.7157(7) 0.5907(3) 0.113(3) Uani 1 1 d .
O10 O 0.1988(7) 0.6787(6) 0.5021(3) 0.101(3) Uani 1 1 d .
O11 O 0.2629(7) 0.5447(5) 0.5597(3) 0.081(2) Uani 1 1 d .
O12 O 0.5117(7) 0.4553(5) 0.5589(3) 0.0700(16) Uani 1 1 d .
H12A H 0.433174 0.476975 0.558281 0.105 Uiso 1 1 d G
H12B H 0.519926 0.402952 0.580588 0.105 Uiso 1 1 d G

loop_
_atom_site_aniso_label
_atom_site_aniso_U_11
_atom_site_aniso_U_22
_atom_site_aniso_U_33
_atom_site_aniso_U_23
_atom_site_aniso_U_13
_atom_site_aniso_U_12
Fe1 0.0251(4) 0.0192(3) 0.0209(3) -0.0001(3) -0.0023(3) 0.0022(3)
Cl1 0.0464(9) 0.0358(7) 0.0324(7) 0.0031(5) 0.0058(6) -0.0017(6)
O1 0.040(2) 0.0201(16) 0.0294(18) -0.0050(14) -0.0084(17) 0.0066(16)
O2 0.042(2) 0.0294(19) 0.051(2) 0.0062(18) 0.014(2) -0.0052(18)
O3 0.050(4) 0.084(4) 0.182(8) 0.066(5) 0.004(4) -0.029(3)
O4 0.070(4) 0.033(2) 0.055(3) 0.003(2) 0.020(2) 0.013(2)
O5 0.196(8) 0.112(5) 0.038(3) -0.022(3) -0.037(4) 0.097(6)
O6 0.032(2) 0.057(3) 0.056(3) 0.014(2) -0.007(2) 0.003(2)
O7 0.050(3) 0.0262(18) 0.0283(19) 0.0033(15) -0.0020(18) -0.0045(18)
N1 0.023(2) 0.0170(18) 0.0208(18) 0.0002(15) 0.0036(16) 0.0020(16)
N2 0.026(2) 0.0169(18) 0.0179(19) 0.0031(14) 0.0010(17) -0.0009(17)
N3 0.030(2) 0.0207(19) 0.0193(18) 0.0003(16) -0.0033(17) -0.0012(18)
C1 0.032(3) 0.021(2) 0.022(2) 0.0022(18) 0.000(2) 0.001(2)
C2 0.048(4) 0.024(2) 0.026(3) 0.000(2) 0.001(3) 0.008(2)
C3 0.040(3) 0.033(3) 0.026(2) -0.004(2) -0.007(3) 0.015(3)
C4 0.025(3) 0.043(3) 0.027(2) -0.007(2) -0.003(2) 0.010(2)
C5 0.027(3) 0.031(2) 0.019(2) -0.0073(19) 0.000(2) 0.002(2)
C6 0.026(3) 0.023(2) 0.017(2) -0.0031(18) -0.0021(19) 0.003(2)
C7 0.025(3) 0.018(2) 0.019(2) 0.0007(17) 0.0004(19) -0.0002(19)
C8 0.020(2) 0.019(2) 0.019(2) -0.0007(18) 0.0008(18) -0.004(2)
C9 0.024(2) 0.026(2) 0.021(2) 0.0028(19) -0.001(2) -0.003(2)
C10 0.033(3) 0.025(2) 0.025(2) 0.005(2) -0.004(2) 0.003(2)
C11 0.029(3) 0.019(2) 0.026(2) 0.0030(18) -0.001(2) 0.007(2)
C12 0.030(3) 0.016(2) 0.020(2) 0.0034(18) 0.003(2) 0.005(2)
C13 0.032(3) 0.018(2) 0.020(2) -0.0002(18) -0.002(2) -0.002(2)
C14 0.027(3) 0.027(2) 0.027(2) -0.004(2) -0.005(2) -0.003(2)
C15 0.040(3) 0.028(3) 0.033(3) -0.009(2) -0.009(3) -0.005(2)
C16 0.039(3) 0.021(2) 0.034(3) 0.002(2) 0.009(2) -0.003(2)
C17 0.063(4) 0.026(3) 0.038(3) 0.005(2) 0.012(3) -0.004(3)
C18 0.045(4) 0.035(3) 0.048(4) -0.006(3) 0.008(3) -0.012(3)
C19 0.031(3) 0.030(3) 0.038(3) -0.010(2) 0.007(2) -0.004(2)
C20 0.035(3) 0.031(3) 0.037(3) 0.003(2) 0.005(3) -0.007(3)
C21 0.040(4) 0.061(4) 0.056(4) -0.007(3) -0.003(3) -0.017(3)
C22 0.036(3) 0.024(2) 0.027(2) -0.003(2) -0.005(2) 0.002(2)
C23 0.033(3) 0.034(3) 0.019(2) -0.003(2) -0.005(2) -0.001(2)
C24 0.036(3) 0.058(4) 0.029(3) -0.003(3) 0.004(2) -0.002(3)
C25 0.049(4) 0.042(3) 0.032(3) -0.013(2) -0.010(3) 0.003(3)
C26 0.059(4) 0.036(3) 0.025(3) 0.001(2) -0.005(3) 0.002(3)
Cl2 0.0434(10) 0.0743(12) 0.0715(12) 0.0401(10) 0.0027(9) -0.0102(9)
O8 0.032(2) 0.050(3) 0.064(3) 0.015(2) 0.008(2) -0.008(2)
O9 0.083(5) 0.129(6) 0.126(7) 0.008(5) 0.059(5) 0.008(5)
O10 0.074(4) 0.126(6) 0.103(5) 0.074(5) -0.032(4) -0.029(4)
O11 0.078(4) 0.076(4) 0.089(4) 0.047(4) -0.018(4) -0.026(3)
O12 0.083(4) 0.051(3) 0.076(4) -0.001(3) -0.020(3) 0.001(3)

loop_
_atom_type_symbol
_atom_type_description
_atom_type_scat_dispersion_real
_atom_type_scat_dispersion_imag
_atom_type_scat_source
C C 0.0181 0.0091 'International Tables Vol C Tables 4.2.6.8 and 6.1.1.4'
H H 0.0000 0.0000 'International Tables Vol C Tables 4.2.6.8 and 6.1.1.4'
Cl Cl 0.3639 0.7018 'International Tables Vol C Tables 4.2.6.8 and 6.1.1.4'
Fe Fe -1.1336 3.1974 'International Tables Vol C Tables 4.2.6.8 and 6.1.1.4'
N N 0.0311 0.0180 'International Tables Vol C Tables 4.2.6.8 and 6.1.1.4'
O O 0.0492 0.0322 'International Tables Vol C Tables 4.2.6.8 and 6.1.1.4'

loop_
_geom_angle_atom_site_label_1
_geom_angle_atom_site_label_2
_geom_angle_atom_site_label_3
_geom_angle
O2 Fe1 N1 100.38(15)
O6 Fe1 O2 80.55(18)
O6 Fe1 O7 87.09(18)
O6 Fe1 N1 105.75(18)
O6 Fe1 N2 173.17(18)
O6 Fe1 N3 105.59(18)
O7 Fe1 O2 167.36(17)
O7 Fe1 N1 85.43(15)
O7 Fe1 N2 99.54(16)
O7 Fe1 N3 96.51(15)
N2 Fe1 O2 92.90(16)
N2 Fe1 N1 73.41(15)
N2 Fe1 N3 75.42(15)
N3 Fe1 O2 84.39(16)
N3 Fe1 N1 148.65(16)
O3 Cl1 O2 106.1(3)
O3 Cl1 O4 110.7(4)
O4 Cl1 O2 109.9(3)
O5 Cl1 O2 108.6(4)
O5 Cl1 O3 111.8(6)
O5 Cl1 O4 109.7(4)
C13 O1 C15 103.9(4)
Cl1 O2 Fe1 140.8(3)
Fe1 O6 H6A 109.8
Fe1 O6 H6B 109.3
H6A O6 H6B 109.2
Fe1 O7 H7A 109.2
Fe1 O7 H7B 109.5
H7A O7 H7B 109.5
C6 N1 Fe1 123.6(3)
C7 N1 Fe1 115.9(3)
C7 N1 C6 120.0(4)
C8 N2 Fe1 120.7(3)
C12 N2 Fe1 119.2(3)
C12 N2 C8 120.1(4)
C13 N3 Fe1 110.9(3)
C13 N3 C14 106.9(4)
C14 N3 Fe1 139.0(3)
C2 C1 C16 118.4(5)
C6 C1 C2 117.7(5)
C6 C1 C16 123.9(4)
C1 C2 H2 118.9
C3 C2 C1 122.2(5)
C3 C2 H2 118.9
C2 C3 H3 120.5
C2 C3 C4 119.0(5)
C4 C3 H3 120.5
C3 C4 H4 119.3
C5 C4 C3 121.4(5)
C5 C4 H4 119.3
C4 C5 C6 118.7(5)
C4 C5 C19 121.4(5)
C6 C5 C19 119.7(4)
C1 C6 N1 121.0(4)
C1 C6 C5 121.0(5)
C5 C6 N1 117.8(4)
N1 C7 C8 115.9(4)
N1 C7 C22 126.7(4)
C22 C7 C8 117.5(4)
N2 C8 C7 114.0(4)
N2 C8 C9 120.7(4)
C9 C8 C7 125.3(4)
C8 C9 H9 120.4
C8 C9 C10 119.1(5)
C10 C9 H9 120.4
C9 C10 H10 120.3
C11 C10 C9 119.5(5)
C11 C10 H10 120.3
C10 C11 H11 120.7
C12 C11 C10 118.6(4)
C12 C11 H11 120.7
N2 C12 C11 122.0(4)
N2 C12 C13 110.4(4)
C11 C12 C13 127.6(4)
O1 C13 C12 119.6(4)
N3 C13 O1 118.7(4)
N3 C13 C12 121.7(4)
N3 C14 H14 108.9
N3 C14 C15 101.5(4)
N3 C14 C23 112.8(4)
C15 C14 H14 108.9
C23 C14 H14 108.9
C23 C14 C15 115.5(5)
O1 C15 C14 103.9(4)
O1 C15 H15A 111.0
O1 C15 H15B 111.0
C14 C15 H15A 111.0
C14 C15 H15B 111.0
H15A C15 H15B 109.0
C1 C16 H16 108.0
C1 C16 C17 110.9(5)
C1 C16 C18 112.2(5)
C17 C16 H16 108.0
C18 C16 H16 108.0
C18 C16 C17 109.6(5)
C16 C17 H17A 109.5
C16 C17 H17B 109.5
C16 C17 H17C 109.5
H17A C17 H17B 109.5
H17A C17 H17C 109.5
H17B C17 H17C 109.5
C16 C18 H18A 109.5
C16 C18 H18B 109.5
C16 C18 H18C 109.5
H18A C18 H18B 109.5
H18A C18 H18C 109.5
H18B C18 H18C 109.5
C5 C19 H19 107.3
C5 C19 C20 110.7(4)
C20 C19 H19 107.3
C21 C19 C5 113.7(5)
C21 C19 H19 107.3
C21 C19 C20 110.2(5)
C19 C20 H20A 109.5
C19 C20 H20B 109.5
C19 C20 H20C 109.5
H20A C20 H20B 109.5
H20A C20 H20C 109.5
H20B C20 H20C 109.5
C19 C21 H21A 109.5
C19 C21 H21B 109.5
C19 C21 H21C 109.5
H21A C21 H21B 109.5
H21A C21 H21C 109.5
H21B C21 H21C 109.5
C7 C22 H22A 109.5
C7 C22 H22B 109.5
C7 C22 H22C 109.5
H22A C22 H22B 109.5
H22A C22 H22C 109.5
H22B C22 H22C 109.5
C14 C23 C24 110.4(4)
C25 C23 C14 107.6(5)
C25 C23 C24 109.3(5)
C26 C23 C14 110.5(4)
C26 C23 C24 109.8(5)
C26 C23 C25 109.2(5)
C23 C24 H24A 109.5
C23 C24 H24B 109.5
C23 C24 H24C 109.5
H24A C24 H24B 109.5
H24A C24 H24C 109.5
H24B C24 H24C 109.5
C23 C25 H25A 109.5
C23 C25 H25B 109.5
C23 C25 H25C 109.5
H25A C25 H25B 109.5
H25A C25 H25C 109.5
H25B C25 H25C 109.5
C23 C26 H26A 109.5
C23 C26 H26B 109.5
C23 C26 H26C 109.5
H26A C26 H26B 109.5
H26A C26 H26C 109.5
H26B C26 H26C 109.5
O8 Cl2 O10 108.0(4)
O9 Cl2 O8 112.0(4)
O9 Cl2 O10 109.9(5)
O11 Cl2 O8 111.6(4)
O11 Cl2 O9 108.1(5)
O11 Cl2 O10 107.0(4)
H12A O12 H12B 109.5

loop_
_geom_bond_atom_site_label_1
_geom_bond_atom_site_label_2
_geom_bond_distance
Fe1 O2 2.219(4)
Fe1 O6 2.036(4)
Fe1 O7 2.077(4)
Fe1 N1 2.255(4)
Fe1 N2 2.095(4)
Fe1 N3 2.196(4)
Cl1 O2 1.466(4)
Cl1 O3 1.420(6)
Cl1 O4 1.428(5)
Cl1 O5 1.398(6)
O1 C13 1.336(6)
O1 C15 1.475(7)
O6 H6A 0.8540
O6 H6B 0.8531
O7 H7A 0.8511
O7 H7B 0.8505
N1 C6 1.435(6)
N1 C7 1.292(7)
N2 C8 1.344(6)
N2 C12 1.342(6)
N3 C13 1.283(7)
N3 C14 1.487(6)
C1 C2 1.403(8)
C1 C6 1.401(7)
C1 C16 1.525(8)
C2 H2 0.9300
C2 C3 1.368(9)
C3 H3 0.9300
C3 C4 1.399(8)
C4 H4 0.9300
C4 C5 1.376(7)
C5 C6 1.412(7)
C5 C19 1.525(7)
C7 C8 1.492(6)
C7 C22 1.490(7)
C8 C9 1.377(7)
C9 H9 0.9300
C9 C10 1.396(7)
C10 H10 0.9300
C10 C11 1.378(7)
C11 H11 0.9300
C11 C12 1.374(7)
C12 C13 1.466(7)
C14 H14 0.9800
C14 C15 1.535(8)
C14 C23 1.535(7)
C15 H15A 0.9700
C15 H15B 0.9700
C16 H16 0.9800
C16 C17 1.530(8)
C16 C18 1.526(8)
C17 H17A 0.9600
C17 H17B 0.9600
C17 H17C 0.9600
C18 H18A 0.9600
C18 H18B 0.9600
C18 H18C 0.9600
C19 H19 0.9800
C19 C20 1.538(8)
C19 C21 1.523(9)
C20 H20A 0.9600
C20 H20B 0.9600
C20 H20C 0.9600
C21 H21A 0.9600
C21 H21B 0.9600
C21 H21C 0.9600
C22 H22A 0.9600
C22 H22B 0.9600
C22 H22C 0.9600
C23 C24 1.543(8)
C23 C25 1.531(7)
C23 C26 1.522(8)
C24 H24A 0.9600
C24 H24B 0.9600
C24 H24C 0.9600
C25 H25A 0.9600
C25 H25B 0.9600
C25 H25C 0.9600
C26 H26A 0.9600
C26 H26B 0.9600
C26 H26C 0.9600
Cl2 O8 1.432(5)
Cl2 O9 1.424(8)
Cl2 O10 1.458(7)
Cl2 O11 1.400(6)
O12 H12A 0.8500
O12 H12B 0.8499

loop_
_geom_torsion_atom_site_label_1
_geom_torsion_atom_site_label_2
_geom_torsion_atom_site_label_3
_geom_torsion_atom_site_label_4
_geom_torsion
Fe1 N1 C6 C1 -99.5(5)
Fe1 N1 C6 C5 76.1(5)
Fe1 N1 C7 C8 -4.8(5)
Fe1 N1 C7 C22 176.5(4)
Fe1 N2 C8 C7 0.7(5)
Fe1 N2 C8 C9 -178.0(3)
Fe1 N2 C12 C11 179.6(4)
Fe1 N2 C12 C13 -0.1(5)
Fe1 N3 C13 O1 161.1(4)
Fe1 N3 C13 C12 -17.6(6)
Fe1 N3 C14 C15 -141.3(4)
Fe1 N3 C14 C23 94.5(6)
O3 Cl1 O2 Fe1 -166.0(5)
O4 Cl1 O2 Fe1 -46.3(5)
O5 Cl1 O2 Fe1 73.7(6)
N1 C7 C8 N2 2.9(6)
N1 C7 C8 C9 -178.5(5)
N2 C8 C9 C10 -2.2(7)
N2 C12 C13 O1 -166.1(4)
N2 C12 C13 N3 12.6(7)
N3 C14 C15 O1 -21.7(5)
N3 C14 C23 C24 67.2(6)
N3 C14 C23 C25 -173.7(4)
N3 C14 C23 C26 -54.5(6)
C1 C2 C3 C4 -1.0(8)
C2 C1 C6 N1 175.9(4)
C2 C1 C6 C5 0.5(7)
C2 C1 C16 C17 -61.1(6)
C2 C1 C16 C18 61.9(6)
C2 C3 C4 C5 0.5(8)
C3 C4 C5 C6 0.4(7)
C3 C4 C5 C19 176.8(5)
C4 C5 C6 N1 -176.5(4)
C4 C5 C6 C1 -0.9(7)
C4 C5 C19 C20 -87.5(6)
C4 C5 C19 C21 37.3(7)
C6 N1 C7 C8 -177.4(4)
C6 N1 C7 C22 3.9(8)
C6 C1 C2 C3 0.5(8)
C6 C1 C16 C17 116.9(5)
C6 C1 C16 C18 -120.2(6)
C6 C5 C19 C20 88.8(6)
C6 C5 C19 C21 -146.4(5)
C7 N1 C6 C1 72.6(6)
C7 N1 C6 C5 -111.8(5)
C7 C8 C9 C10 179.2(4)
C8 N2 C12 C11 -1.0(7)
C8 N2 C12 C13 179.3(4)
C8 C9 C10 C11 0.4(7)
C9 C10 C11 C12 1.1(7)
C10 C11 C12 N2 -0.8(7)
C10 C11 C12 C13 178.8(5)
C11 C12 C13 O1 14.2(8)
C11 C12 C13 N3 -167.1(5)
C12 N2 C8 C7 -178.7(4)
C12 N2 C8 C9 2.5(7)
C13 O1 C15 C14 20.5(5)
C13 N3 C14 C15 15.6(5)
C13 N3 C14 C23 -108.7(5)
C14 N3 C13 O1 -2.8(6)
C14 N3 C13 C12 178.5(5)
C15 O1 C13 N3 -12.0(6)
C15 O1 C13 C12 166.8(5)
C15 C14 C23 C24 -49.0(6)
C15 C14 C23 C25 70.2(6)
C15 C14 C23 C26 -170.7(5)
C16 C1 C2 C3 178.6(5)
C16 C1 C6 N1 -2.1(7)
C16 C1 C6 C5 -177.5(5)
C19 C5 C6 N1 7.1(6)
C19 C5 C6 C1 -177.3(5)
C22 C7 C8 N2 -178.3(4)
C22 C7 C8 C9 0.4(7)
C23 C14 C15 O1 100.7(5)
